data_9011281
loop_
_publ_author_name
'Reithmayer, K.'
'Steurer, W.'
'Schulz, H.'
'de Boer, J. L.'

_publ_section_title
;
 High-pressure single-crystal structure study on calaverite, AuTe2
 Sample: P = 0.63 GPa
;
_journal_issue 1
_journal_name_full 'Acta Crystallographica, Section B'
_journal_page_first 6
_journal_page_last 11
_journal_paper_doi 10.1107/S0108768192007286
_journal_volume 49
_journal_year 1993
_chemical_compound_source Synthetic
_chemical_formula_sum 'Au Te2'
_chemical_name_mineral Calaverite
_space_group_IT_number 12
_symmetry_space_group_name_Hall '-C 2y'
_symmetry_space_group_name_H-M 'C 1 2/m 1'
_cell_angle_alpha 90
_cell_angle_beta 90.00
_cell_angle_gamma 90
_cell_length_a 7.164
_cell_length_b 4.371
_cell_length_c 5.064
_cell_formula_units_Z 2
_cell_volume 158.573
_database_code_amcsd 0009863
_diffrn_ambient_pressure 6.3e+05
_exptl_crystal_density_diffrn 9.470
_cod_database_code 9011281

loop_
_space_group_symop_operation_xyz
x,y,z
1/2+x,1/2+y,z
x,-y,z
1/2+x,1/2-y,z
-x,y,-z
1/2-x,1/2+y,-z
-x,-y,-z
1/2-x,1/2-y,-z

loop_
_atom_site_label
_atom_site_fract_x
_atom_site_fract_y
_atom_site_fract_z
_atom_site_U_iso_or_equiv
Au 0.00000 0.00000 0.00000 0.01140
Te 0.68710 0.00000 0.28970 0.01100

loop_
_cod_related_entry_id
_cod_related_entry_database
_cod_related_entry_code
1 AMCSD 0009863
